data_4073064
loop_
_publ_author_name
'Coe, Benjamin J.'
'Curati, Naomi R. M.'
'Fitzgerald, Emma C.'
'Coles, Simon J.'
'Horton, Peter N.'
'Light, Mark E.'
'Hursthouse, Michael B.'

_publ_section_title
;
 Syntheses and Properties of Bimetallic Chromophore-Quencher Assemblies
 Containing Ruthenium(II) and Rhenium(I) Centers
;
_journal_issue 9
_journal_name_full Organometallics
_journal_page_first 2318
_journal_paper_doi 10.1021/om070042x
_journal_volume 26
_journal_year 2007
_chemical_formula_sum 'C60 H42 F6 N9 O10 P Re2'
_chemical_formula_weight 1566.40
_chemical_name_systematic
;
 ?
;
_space_group_IT_number 2
_symmetry_cell_setting triclinic
_symmetry_space_group_name_Hall '-P 1'
_symmetry_space_group_name_H-M 'P -1'
_atom_sites_solution_hydrogens geom
_atom_sites_solution_primary direct
_atom_sites_solution_secondary difmap
_audit_creation_method SHELXL-97
_cell_angle_alpha 64.772(8)
_cell_angle_beta 85.426(9)
_cell_angle_gamma 84.519(5)
_cell_formula_units_Z 2
_cell_length_a 13.3162(11)
_cell_length_b 14.6911(12)
_cell_length_c 16.745(2)
_cell_measurement_reflns_used 12791
_cell_measurement_temperature 120(2)
_cell_measurement_theta_max 27.485
_cell_measurement_theta_min 2.910
_cell_volume 2947.0(5)
_computing_cell_refinement 'DENZO (Otwinowski & Minor, 1997) & COLLECT (Hooft, R.W.W., 1998)'
_computing_data_collection 'COLLECT (Hooft, R.W.W., 1998)'
_computing_data_reduction 'DENZO (Otwinowski & Minor, 1997) & COLLECT (Hooft, R.W.W., 1998)'
_computing_molecular_graphics 'ORTEP3 for Windows (Farrugia, 1997)'
_computing_structure_refinement 'SHELXL-97 (Sheldrick, 1997b)'
_computing_structure_solution 'SHELXS-97 (Sheldrick, 1997a)'
_diffrn_ambient_temperature 120(2)
_diffrn_detector_area_resol_mean 9.091
_diffrn_measured_fraction_theta_full 0.978
_diffrn_measured_fraction_theta_max 0.978
_diffrn_measurement_device_type 'Bruker-Nonius 95mm CCD camera on \k-goniostat'
_diffrn_measurement_method '\f & \w scans'
_diffrn_radiation_monochromator graphite
_diffrn_radiation_source 'Bruker-Nonius FR591 rotating anode'
_diffrn_radiation_type MoK\a
_diffrn_radiation_wavelength 0.71073
_diffrn_reflns_av_R_equivalents 0.0292
_diffrn_reflns_av_sigmaI/netI 0.0236
_diffrn_reflns_limit_h_max 17
_diffrn_reflns_limit_h_min -17
_diffrn_reflns_limit_k_max 19
_diffrn_reflns_limit_k_min -18
_diffrn_reflns_limit_l_max 21
_diffrn_reflns_limit_l_min -21
_diffrn_reflns_number 65654
_diffrn_reflns_theta_full 27.48
_diffrn_reflns_theta_max 27.48
_diffrn_reflns_theta_min 3.34
_exptl_absorpt_coefficient_mu 4.217
_exptl_absorpt_correction_T_max 0.4860
_exptl_absorpt_correction_T_min 0.2833
_exptl_absorpt_correction_type multi-scan
_exptl_absorpt_process_details 'SADABS V2.10 (Sheldrick, G.M., 2003)'
_exptl_crystal_colour 'Dark Red'
_exptl_crystal_density_diffrn 1.765
_exptl_crystal_density_method 'not measured'
_exptl_crystal_description Block
_exptl_crystal_F_000 1528
_exptl_crystal_size_max 0.40
_exptl_crystal_size_mid 0.40
_exptl_crystal_size_min 0.20
_refine_diff_density_max 1.241
_refine_diff_density_min -1.190
_refine_diff_density_rms 0.094
_refine_ls_extinction_method none
_refine_ls_goodness_of_fit_ref 1.041
_refine_ls_hydrogen_treatment constr
_refine_ls_matrix_type full
_refine_ls_number_parameters 798
_refine_ls_number_reflns 13208
_refine_ls_number_restraints 0
_refine_ls_restrained_S_all 1.041
_refine_ls_R_factor_all 0.0278
_refine_ls_R_factor_gt 0.0228
_refine_ls_shift/su_max 0.003
_refine_ls_shift/su_mean 0.000
_refine_ls_structure_factor_coef Fsqd
_refine_ls_weighting_details 'calc w=1/[\s^2^(Fo^2^)+(0.0232P)^2^+4.2997P] where P=(Fo^2^+2Fc^2^)/3'
_refine_ls_weighting_scheme calc
_refine_ls_wR_factor_gt 0.0519
_refine_ls_wR_factor_ref 0.0539
_reflns_number_gt 11795
_reflns_number_total 13208
_reflns_threshold_expression >2sigma(I)
_cod_data_source_file om070042xsi20070116_084531.cif
_cod_data_source_block 17D.3MeCN
_cod_original_cell_volume 2947.1(5)
_cod_original_sg_symbol_H-M P-1
_cod_database_code 4073064

loop_
_symmetry_equiv_pos_as_xyz
'x, y, z'
'-x, -y, -z'

loop_
_atom_site_label
_atom_site_type_symbol
_atom_site_fract_x
_atom_site_fract_y
_atom_site_fract_z
_atom_site_U_iso_or_equiv
_atom_site_adp_type
_atom_site_occupancy
_atom_site_symmetry_multiplicity
_atom_site_calc_flag
_atom_site_refinement_flags
Re1 Re 0.728598(7) 0.538470(7) 0.425972(7) 0.01570(3) Uani 1 1 d .
Re41 Re 0.726926(8) 0.212286(8) 0.017628(6) 0.01797(3) Uani 1 1 d .
C1 C 0.8601(2) 0.4968(2) 0.27448(18) 0.0212(5) Uani 1 1 d .
C2 C 0.8158(2) 0.5864(2) 0.21007(19) 0.0252(6) Uani 1 1 d .
H2 H 0.7820 0.6359 0.2269 0.030 Uiso 1 1 calc R
C3 C 0.8217(2) 0.6020(2) 0.1234(2) 0.0320(7) Uani 1 1 d .
H3 H 0.7922 0.6629 0.0803 0.038 Uiso 1 1 calc R
C4 C 0.8703(2) 0.5300(3) 0.0966(2) 0.0348(7) Uani 1 1 d .
H4 H 0.8715 0.5411 0.0363 0.042 Uiso 1 1 calc R
C5 C 0.9159(2) 0.4441(3) 0.1574(2) 0.0320(7) Uani 1 1 d .
H5 H 0.9498 0.3959 0.1390 0.038 Uiso 1 1 calc R
C6 C 0.9134(2) 0.4255(2) 0.2476(2) 0.0247(6) Uani 1 1 d .
C7 C 0.9635(2) 0.3404(2) 0.3118(2) 0.0264(6) Uani 1 1 d .
H7 H 0.9983 0.2908 0.2957 0.032 Uiso 1 1 calc R
C8 C 0.9625(2) 0.3288(2) 0.3969(2) 0.0254(6) Uani 1 1 d .
H8 H 0.9991 0.2730 0.4398 0.030 Uiso 1 1 calc R
C9 C 0.90634(19) 0.4007(2) 0.42040(18) 0.0199(5) Uani 1 1 d .
C10 C 0.90419(19) 0.39429(19) 0.51106(18) 0.0188(5) Uani 1 1 d .
C11 C 0.9682(2) 0.3242(2) 0.5754(2) 0.0266(6) Uani 1 1 d .
H11 H 1.0118 0.2768 0.5623 0.032 Uiso 1 1 calc R
C12 C 0.9672(2) 0.3250(2) 0.6564(2) 0.0290(6) Uani 1 1 d .
H12 H 1.0080 0.2760 0.7011 0.035 Uiso 1 1 calc R
C13 C 0.9061(2) 0.3979(2) 0.67410(19) 0.0239(6) Uani 1 1 d .
C14 C 0.9062(2) 0.4061(2) 0.7556(2) 0.0299(7) Uani 1 1 d .
H14 H 0.9464 0.3587 0.8015 0.036 Uiso 1 1 calc R
C15 C 0.8496(2) 0.4806(2) 0.7687(2) 0.0317(7) Uani 1 1 d .
H15 H 0.8506 0.4855 0.8234 0.038 Uiso 1 1 calc R
C16 C 0.7894(2) 0.5508(2) 0.7011(2) 0.0305(7) Uani 1 1 d .
H16 H 0.7505 0.6034 0.7104 0.037 Uiso 1 1 calc R
C17 C 0.7860(2) 0.5446(2) 0.6225(2) 0.0254(6) Uani 1 1 d .
H17 H 0.7444 0.5924 0.5779 0.031 Uiso 1 1 calc R
C18 C 0.8435(2) 0.4681(2) 0.60676(18) 0.0203(5) Uani 1 1 d .
N1 N 0.85252(16) 0.47991(16) 0.36248(15) 0.0180(4) Uani 1 1 d .
N2 N 0.84106(16) 0.46218(16) 0.52684(15) 0.0180(4) Uani 1 1 d .
C21 C 0.6696(2) 0.3520(2) 0.40227(18) 0.0202(5) Uani 1 1 d .
H21 H 0.6852 0.3947 0.3422 0.024 Uiso 1 1 calc R
C22 C 0.6351(2) 0.2590(2) 0.42203(19) 0.0226(6) Uani 1 1 d .
H22 H 0.6278 0.2381 0.3765 0.027 Uiso 1 1 calc R
C23 C 0.6114(2) 0.1965(2) 0.50899(18) 0.0212(5) Uani 1 1 d .
C24 C 0.6242(2) 0.2298(2) 0.57333(19) 0.0236(6) Uani 1 1 d .
H24 H 0.6090 0.1883 0.6338 0.028 Uiso 1 1 calc R
C25 C 0.6594(2) 0.3240(2) 0.54856(18) 0.0213(5) Uani 1 1 d .
H25 H 0.6679 0.3463 0.5930 0.026 Uiso 1 1 calc R
C26 C 0.5729(2) 0.0938(2) 0.5356(2) 0.0253(6) Uani 1 1 d .
N21 N 0.68209(16) 0.38512(16) 0.46399(15) 0.0180(4) Uani 1 1 d .
O21 O 0.54469(18) 0.07779(15) 0.47186(14) 0.0326(5) Uani 1 1 d .
H21A H 0.5210 0.0209 0.4919 0.049 Uiso 0.50 1 calc PR
O22 O 0.57305(19) 0.03406(16) 0.61374(15) 0.0384(6) Uani 1 1 d .
C31 C 0.6185(2) 0.5589(2) 0.4994(2) 0.0239(6) Uani 1 1 d .
C32 C 0.7686(2) 0.6729(2) 0.3917(2) 0.0267(6) Uani 1 1 d .
C33 C 0.6328(2) 0.5924(2) 0.33494(19) 0.0243(6) Uani 1 1 d .
O31 O 0.55045(15) 0.56561(18) 0.54343(16) 0.0348(5) Uani 1 1 d .
O32 O 0.78972(19) 0.75420(16) 0.37016(18) 0.0439(6) Uani 1 1 d .
O33 O 0.57311(17) 0.62541(17) 0.28202(15) 0.0366(5) Uani 1 1 d .
C41 C 0.6251(2) 0.0086(2) 0.04870(18) 0.0201(5) Uani 1 1 d .
C42 C 0.6602(2) 0.0196(2) -0.0365(2) 0.0249(6) Uani 1 1 d .
H42 H 0.6864 0.0810 -0.0776 0.030 Uiso 1 1 calc R
C43 C 0.6563(2) -0.0591(2) -0.0595(2) 0.0282(6) Uani 1 1 d .
H43 H 0.6796 -0.0512 -0.1171 0.034 Uiso 1 1 calc R
C44 C 0.6186(2) -0.1514(2) 0.0002(2) 0.0311(7) Uani 1 1 d .
H44 H 0.6178 -0.2053 -0.0168 0.037 Uiso 1 1 calc R
C45 C 0.5836(2) -0.1630(2) 0.0818(2) 0.0301(7) Uani 1 1 d .
H45 H 0.5582 -0.2253 0.1219 0.036 Uiso 1 1 calc R
C46 C 0.5845(2) -0.0829(2) 0.1084(2) 0.0245(6) Uani 1 1 d .
C47 C 0.5441(2) -0.0901(2) 0.1905(2) 0.0303(7) Uani 1 1 d .
H47 H 0.5206 -0.1522 0.2331 0.036 Uiso 1 1 calc R
C48 C 0.5384(2) -0.0082(2) 0.2095(2) 0.0276(6) Uani 1 1 d .
H48 H 0.5073 -0.0116 0.2637 0.033 Uiso 1 1 calc R
C49 C 0.5790(2) 0.0812(2) 0.14810(18) 0.0209(5) Uani 1 1 d .
C50 C 0.5688(2) 0.1748(2) 0.16200(17) 0.0200(5) Uani 1 1 d .
C51 C 0.5139(2) 0.1792(2) 0.23577(19) 0.0241(6) Uani 1 1 d .
H51 H 0.4861 0.1207 0.2801 0.029 Uiso 1 1 calc R
C52 C 0.5014(2) 0.2688(2) 0.2427(2) 0.0268(6) Uani 1 1 d .
H52 H 0.4657 0.2724 0.2928 0.032 Uiso 1 1 calc R
C53 C 0.5407(2) 0.3555(2) 0.1764(2) 0.0249(6) Uani 1 1 d .
C54 C 0.5282(2) 0.4510(2) 0.1797(2) 0.0317(7) Uani 1 1 d .
H54 H 0.4924 0.4573 0.2287 0.038 Uiso 1 1 calc R
C55 C 0.5672(2) 0.5335(2) 0.1134(2) 0.0356(7) Uani 1 1 d .
H55 H 0.5599 0.5966 0.1171 0.043 Uiso 1 1 calc R
C56 C 0.6178(2) 0.5259(2) 0.0399(2) 0.0324(7) Uani 1 1 d .
H56 H 0.6425 0.5845 -0.0069 0.039 Uiso 1 1 calc R
C57 C 0.6324(2) 0.4348(2) 0.0342(2) 0.0268(6) Uani 1 1 d .
H57 H 0.6674 0.4307 -0.0160 0.032 Uiso 1 1 calc R
C58 C 0.5953(2) 0.3475(2) 0.10307(19) 0.0209(5) Uani 1 1 d .
N41 N 0.62663(16) 0.08806(17) 0.07260(15) 0.0194(5) Uani 1 1 d .
N42 N 0.61151(17) 0.25500(17) 0.09881(15) 0.0202(5) Uani 1 1 d .
C61 C 0.8251(2) 0.0330(2) 0.18057(18) 0.0218(6) Uani 1 1 d .
H61 H 0.8148 -0.0035 0.1471 0.026 Uiso 1 1 calc R
C62 C 0.8698(2) -0.0174(2) 0.26058(19) 0.0231(6) Uani 1 1 d .
H62 H 0.8896 -0.0873 0.2815 0.028 Uiso 1 1 calc R
C63 C 0.8858(2) 0.0342(2) 0.31036(18) 0.0207(5) Uani 1 1 d .
C64 C 0.8547(2) 0.1365(2) 0.27701(19) 0.0234(6) Uani 1 1 d .
H64 H 0.8637 0.1743 0.3096 0.028 Uiso 1 1 calc R
C65 C 0.8108(2) 0.1819(2) 0.19658(18) 0.0229(6) Uani 1 1 d .
H65 H 0.7905 0.2517 0.1743 0.028 Uiso 1 1 calc R
C66 C 0.9362(2) -0.0184(2) 0.39777(18) 0.0239(6) Uani 1 1 d .
N61 N 0.79529(17) 0.13177(16) 0.14777(14) 0.0191(5) Uani 1 1 d .
O61 O 0.95379(19) 0.04129(16) 0.43217(15) 0.0365(5) Uani 1 1 d .
H61A H 0.9836 0.0084 0.4795 0.055 Uiso 0.50 1 calc PR
O62 O 0.95635(17) -0.10969(15) 0.42805(14) 0.0309(5) Uani 1 1 d .
C71 C 0.8202(2) 0.3136(2) -0.00766(18) 0.0248(6) Uani 1 1 d .
C72 C 0.8267(2) 0.1524(2) -0.03783(19) 0.0268(6) Uani 1 1 d .
C73 C 0.6650(2) 0.2869(2) -0.0949(2) 0.0267(6) Uani 1 1 d .
O71 O 0.87998(17) 0.37010(17) -0.01858(14) 0.0339(5) Uani 1 1 d .
O72 O 0.88771(17) 0.1163(2) -0.06987(16) 0.0394(6) Uani 1 1 d .
O73 O 0.63001(17) 0.33189(17) -0.16187(14) 0.0365(5) Uani 1 1 d .
F81 F 0.13632(18) 0.35764(17) 0.14373(16) 0.0591(6) Uani 1 1 d .
F82 F 0.11090(18) 0.1936(2) 0.18836(17) 0.0658(7) Uani 1 1 d .
F83 F 0.22436(18) 0.26948(17) 0.07779(13) 0.0526(6) Uani 1 1 d .
F84 F 0.27742(18) 0.15429(17) 0.21032(15) 0.0560(6) Uani 1 1 d .
F85 F 0.29896(18) 0.32035(19) 0.16779(17) 0.0619(6) Uani 1 1 d .
F86 F 0.1863(2) 0.24195(19) 0.27636(14) 0.0620(7) Uani 1 1 d .
P81 P 0.20574(6) 0.25533(6) 0.17709(5) 0.02988(17) Uani 1 1 d .
C91 C 0.3170(4) 0.1847(4) 0.4560(4) 0.0682(13) Uani 1 1 d .
C92 C 0.2633(4) 0.1048(4) 0.4599(3) 0.0753(16) Uani 1 1 d .
H92A H 0.2838 0.0899 0.4090 0.113 Uiso 1 1 calc R
H92B H 0.1907 0.1240 0.4590 0.113 Uiso 1 1 calc R
H92C H 0.2780 0.0448 0.5146 0.113 Uiso 1 1 calc R
C93 C 0.7888(4) 0.1141(5) 0.7264(4) 0.0778(18) Uani 1 1 d .
C94 C 0.8205(4) 0.0545(4) 0.6727(5) 0.113(3) Uani 1 1 d .
H94A H 0.7609 0.0280 0.6616 0.169 Uiso 1 1 calc R
H94B H 0.8685 -0.0016 0.7055 0.169 Uiso 1 1 calc R
H94C H 0.8524 0.0986 0.6163 0.169 Uiso 1 1 calc R
C95 C 0.8920(3) 0.8511(3) 0.0601(4) 0.0524(11) Uani 1 1 d .
C96 C 0.9227(3) 0.8679(4) -0.0294(3) 0.0626(13) Uani 1 1 d .
H96A H 0.8643 0.8650 -0.0601 0.094 Uiso 1 1 calc R
H96B H 0.9747 0.8157 -0.0287 0.094 Uiso 1 1 calc R
H96C H 0.9500 0.9344 -0.0603 0.094 Uiso 1 1 calc R
N91 N 0.3603(4) 0.2494(4) 0.4496(5) 0.123(2) Uani 1 1 d .
N93 N 0.7600(6) 0.1595(5) 0.7616(3) 0.121(3) Uani 1 1 d .
N95 N 0.8670(3) 0.8388(3) 0.1301(3) 0.0661(11) Uani 1 1 d .

loop_
_atom_site_aniso_label
_atom_site_aniso_U_11
_atom_site_aniso_U_22
_atom_site_aniso_U_33
_atom_site_aniso_U_23
_atom_site_aniso_U_13
_atom_site_aniso_U_12
Re1 0.01437(5) 0.01200(5) 0.02077(6) -0.00644(4) -0.00408(4) -0.00065(4)
Re41 0.01951(6) 0.01940(6) 0.01422(6) -0.00553(4) -0.00526(4) -0.00155(4)
C1 0.0184(13) 0.0209(13) 0.0244(14) -0.0088(11) -0.0007(10) -0.0057(11)
C2 0.0269(14) 0.0222(14) 0.0251(15) -0.0079(12) -0.0018(11) -0.0048(12)
C3 0.0350(17) 0.0311(16) 0.0237(15) -0.0049(13) -0.0037(13) -0.0038(13)
C4 0.0352(17) 0.047(2) 0.0252(16) -0.0172(15) 0.0003(13) -0.0090(15)
C5 0.0291(16) 0.0408(18) 0.0327(17) -0.0221(15) 0.0038(13) -0.0050(14)
C6 0.0204(13) 0.0269(15) 0.0299(16) -0.0146(12) 0.0021(11) -0.0064(11)
C7 0.0222(14) 0.0259(15) 0.0346(17) -0.0167(13) 0.0022(12) -0.0013(12)
C8 0.0210(14) 0.0210(14) 0.0340(16) -0.0119(12) -0.0024(12) 0.0017(11)
C9 0.0168(12) 0.0173(13) 0.0245(14) -0.0072(11) -0.0013(10) -0.0041(10)
C10 0.0155(12) 0.0147(12) 0.0247(14) -0.0063(11) -0.0036(10) -0.0021(10)
C11 0.0230(14) 0.0215(14) 0.0330(16) -0.0098(12) -0.0062(12) 0.0057(11)
C12 0.0266(15) 0.0255(15) 0.0294(16) -0.0059(12) -0.0078(12) 0.0024(12)
C13 0.0228(14) 0.0223(14) 0.0249(15) -0.0068(11) -0.0060(11) -0.0052(11)
C14 0.0320(16) 0.0318(16) 0.0229(15) -0.0063(13) -0.0066(12) -0.0088(13)
C15 0.0405(18) 0.0352(17) 0.0227(15) -0.0136(13) -0.0027(13) -0.0099(14)
C16 0.0316(16) 0.0322(16) 0.0346(17) -0.0203(14) -0.0025(13) -0.0026(13)
C17 0.0229(14) 0.0266(15) 0.0312(16) -0.0158(13) -0.0050(11) -0.0009(12)
C18 0.0182(13) 0.0213(13) 0.0222(14) -0.0088(11) -0.0020(10) -0.0058(11)
N1 0.0160(10) 0.0150(10) 0.0224(12) -0.0068(9) -0.0011(8) -0.0033(8)
N2 0.0143(10) 0.0158(10) 0.0242(12) -0.0080(9) -0.0048(8) -0.0018(8)
C21 0.0208(13) 0.0183(13) 0.0206(13) -0.0065(11) -0.0022(10) -0.0040(10)
C22 0.0266(14) 0.0196(13) 0.0244(14) -0.0107(11) -0.0021(11) -0.0064(11)
C23 0.0213(13) 0.0167(13) 0.0249(14) -0.0075(11) -0.0027(11) -0.0033(11)
C24 0.0272(14) 0.0198(13) 0.0215(14) -0.0057(11) 0.0016(11) -0.0068(11)
C25 0.0233(13) 0.0217(13) 0.0203(14) -0.0097(11) -0.0016(10) -0.0043(11)
C26 0.0287(15) 0.0166(13) 0.0301(16) -0.0085(12) 0.0011(12) -0.0069(11)
N21 0.0148(10) 0.0151(10) 0.0240(12) -0.0075(9) -0.0016(8) -0.0031(8)
O21 0.0449(13) 0.0189(10) 0.0347(12) -0.0090(9) -0.0055(10) -0.0139(9)
O22 0.0615(16) 0.0227(11) 0.0287(12) -0.0069(9) 0.0068(11) -0.0190(11)
C31 0.0204(14) 0.0227(14) 0.0319(16) -0.0136(12) -0.0084(12) -0.0006(11)
C32 0.0206(14) 0.0220(15) 0.0368(17) -0.0115(13) -0.0056(12) 0.0008(11)
C33 0.0239(14) 0.0202(13) 0.0280(15) -0.0090(12) -0.0030(12) -0.0019(11)
O31 0.0205(10) 0.0479(14) 0.0443(14) -0.0286(12) 0.0004(9) 0.0023(10)
O32 0.0457(14) 0.0193(11) 0.0654(17) -0.0147(11) -0.0049(12) -0.0088(10)
O33 0.0322(12) 0.0367(12) 0.0336(13) -0.0066(10) -0.0159(10) 0.0043(10)
C41 0.0182(13) 0.0214(13) 0.0227(14) -0.0110(11) -0.0065(10) 0.0015(11)
C42 0.0199(13) 0.0276(15) 0.0294(15) -0.0143(12) -0.0054(11) 0.0021(11)
C43 0.0222(14) 0.0346(16) 0.0346(17) -0.0216(14) -0.0073(12) 0.0059(12)
C44 0.0231(14) 0.0298(16) 0.051(2) -0.0274(15) -0.0085(13) 0.0060(12)
C45 0.0264(15) 0.0225(14) 0.0445(19) -0.0170(14) -0.0031(13) -0.0005(12)
C46 0.0218(14) 0.0213(14) 0.0324(16) -0.0129(12) -0.0055(11) 0.0007(11)
C47 0.0334(16) 0.0239(15) 0.0328(17) -0.0109(13) 0.0014(13) -0.0066(13)
C48 0.0337(16) 0.0253(15) 0.0235(15) -0.0095(12) 0.0012(12) -0.0065(12)
C49 0.0202(13) 0.0235(14) 0.0204(14) -0.0096(11) -0.0043(10) -0.0037(11)
C50 0.0213(13) 0.0198(13) 0.0183(13) -0.0068(11) -0.0080(10) 0.0007(11)
C51 0.0252(14) 0.0270(14) 0.0217(14) -0.0110(12) -0.0018(11) -0.0046(12)
C52 0.0242(14) 0.0329(16) 0.0278(15) -0.0170(13) -0.0018(11) -0.0017(12)
C53 0.0215(14) 0.0267(15) 0.0307(16) -0.0156(12) -0.0096(11) 0.0031(11)
C54 0.0305(16) 0.0319(16) 0.0406(18) -0.0230(15) -0.0046(13) 0.0010(13)
C55 0.0353(17) 0.0233(15) 0.054(2) -0.0214(15) -0.0084(15) 0.0029(13)
C56 0.0311(16) 0.0216(15) 0.0437(19) -0.0121(14) -0.0098(14) 0.0001(12)
C57 0.0254(14) 0.0248(14) 0.0294(16) -0.0098(12) -0.0082(12) -0.0006(12)
C58 0.0188(13) 0.0190(13) 0.0261(14) -0.0096(11) -0.0102(10) 0.0015(10)
N41 0.0187(11) 0.0204(11) 0.0207(12) -0.0094(9) -0.0061(9) -0.0009(9)
N42 0.0198(11) 0.0211(11) 0.0197(12) -0.0080(9) -0.0063(9) -0.0006(9)
C61 0.0255(14) 0.0198(13) 0.0240(14) -0.0121(11) -0.0065(11) -0.0009(11)
C62 0.0281(14) 0.0164(13) 0.0239(14) -0.0070(11) -0.0076(11) 0.0006(11)
C63 0.0234(13) 0.0187(13) 0.0194(13) -0.0066(11) -0.0065(10) -0.0016(11)
C64 0.0309(15) 0.0189(13) 0.0234(14) -0.0108(11) -0.0098(11) 0.0014(11)
C65 0.0302(15) 0.0170(13) 0.0225(14) -0.0086(11) -0.0100(11) 0.0023(11)
C66 0.0272(14) 0.0213(14) 0.0211(14) -0.0063(11) -0.0089(11) 0.0014(11)
N61 0.0216(11) 0.0190(11) 0.0163(11) -0.0059(9) -0.0072(9) -0.0014(9)
O61 0.0580(15) 0.0237(11) 0.0294(12) -0.0103(9) -0.0284(11) 0.0071(10)
O62 0.0415(12) 0.0207(10) 0.0266(11) -0.0057(9) -0.0139(9) 0.0058(9)
C71 0.0274(15) 0.0284(15) 0.0159(13) -0.0063(11) -0.0060(11) 0.0005(12)
C72 0.0273(15) 0.0344(16) 0.0197(14) -0.0103(13) -0.0091(11) -0.0058(13)
C73 0.0253(14) 0.0281(15) 0.0268(16) -0.0109(13) -0.0019(12) -0.0039(12)
O71 0.0356(12) 0.0339(12) 0.0308(12) -0.0092(10) -0.0035(9) -0.0152(10)
O72 0.0277(11) 0.0626(16) 0.0402(14) -0.0345(13) -0.0005(10) 0.0019(11)
O73 0.0392(12) 0.0398(13) 0.0227(11) -0.0035(10) -0.0164(10) -0.0003(10)
F81 0.0643(15) 0.0496(13) 0.0574(15) -0.0213(12) -0.0109(12) 0.0249(12)
F82 0.0538(14) 0.0778(17) 0.0603(16) -0.0197(13) 0.0009(12) -0.0276(13)
F83 0.0713(15) 0.0590(14) 0.0259(10) -0.0198(10) 0.0028(10) 0.0082(12)
F84 0.0647(15) 0.0459(12) 0.0469(13) -0.0147(10) -0.0043(11) 0.0231(11)
F85 0.0497(13) 0.0651(15) 0.0633(16) -0.0157(13) -0.0152(11) -0.0136(12)
F86 0.0928(19) 0.0642(15) 0.0336(12) -0.0274(11) -0.0013(12) 0.0041(14)
P81 0.0309(4) 0.0337(4) 0.0253(4) -0.0141(3) -0.0009(3) 0.0041(3)
C91 0.066(3) 0.064(3) 0.078(3) -0.039(3) -0.001(3) 0.025(3)
C92 0.076(3) 0.060(3) 0.060(3) -0.004(2) 0.020(2) 0.014(3)
C93 0.057(3) 0.080(4) 0.054(3) 0.019(3) -0.018(3) -0.025(3)
C94 0.046(3) 0.065(3) 0.144(6) 0.031(4) 0.012(3) 0.005(3)
C95 0.0303(19) 0.054(2) 0.096(4) -0.054(3) -0.004(2) 0.0014(17)
C96 0.034(2) 0.099(4) 0.088(3) -0.072(3) -0.018(2) 0.011(2)
N91 0.088(4) 0.093(4) 0.220(8) -0.100(5) -0.037(4) 0.035(3)
N93 0.181(7) 0.141(6) 0.038(3) -0.021(3) -0.014(3) -0.073(5)
N95 0.062(2) 0.050(2) 0.102(3) -0.050(2) 0.018(2) -0.0095(18)

loop_
_atom_type_symbol
_atom_type_description
_atom_type_scat_dispersion_real
_atom_type_scat_dispersion_imag
_atom_type_scat_source
C C 0.0033 0.0016 'International Tables Vol C Tables 4.2.6.8 and 6.1.1.4'
H H 0.0000 0.0000 'International Tables Vol C Tables 4.2.6.8 and 6.1.1.4'
N N 0.0061 0.0033 'International Tables Vol C Tables 4.2.6.8 and 6.1.1.4'
O O 0.0106 0.0060 'International Tables Vol C Tables 4.2.6.8 and 6.1.1.4'
F F 0.0171 0.0103 'International Tables Vol C Tables 4.2.6.8 and 6.1.1.4'
P P 0.1023 0.0942 'International Tables Vol C Tables 4.2.6.8 and 6.1.1.4'
Re Re -1.0185 7.2310 'International Tables Vol C Tables 4.2.6.8 and 6.1.1.4'

loop_
_geom_angle_atom_site_label_1
_geom_angle_atom_site_label_2
_geom_angle_atom_site_label_3
_geom_angle
C33 Re1 C31 84.37(12)
C33 Re1 C32 88.77(12)
C31 Re1 C32 91.17(12)
C33 Re1 N2 173.69(10)
C31 Re1 N2 99.26(10)
C32 Re1 N2 96.27(10)
C33 Re1 N1 101.37(10)
C31 Re1 N1 167.31(10)
C32 Re1 N1 100.19(10)
N2 Re1 N1 74.06(8)
C33 Re1 N21 90.68(10)
C31 Re1 N21 88.94(10)
C32 Re1 N21 179.43(11)
N2 Re1 N21 84.26(8)
N1 Re1 N21 79.76(8)
C71 Re41 C72 86.09(12)
C71 Re41 C73 92.08(12)
C72 Re41 C73 89.51(12)
C71 Re41 N41 169.17(10)
C72 Re41 N41 97.78(11)
C73 Re41 N41 98.05(10)
C71 Re41 N42 100.40(10)
C72 Re41 N42 170.33(11)
C73 Re41 N42 97.36(11)
N41 Re41 N42 74.58(8)
C71 Re41 N61 87.05(10)
C72 Re41 N61 92.50(10)
C73 Re41 N61 177.75(10)
N41 Re41 N61 82.69(8)
N42 Re41 N61 80.77(8)
N1 C1 C2 120.0(2)
N1 C1 C6 120.8(3)
C2 C1 C6 119.1(3)
C3 C2 C1 119.9(3)
C3 C2 H2 120.1
C1 C2 H2 120.1
C2 C3 C4 121.4(3)
C2 C3 H3 119.3
C4 C3 H3 119.3
C5 C4 C3 119.6(3)
C5 C4 H4 120.2
C3 C4 H4 120.2
C4 C5 C6 120.9(3)
C4 C5 H5 119.5
C6 C5 H5 119.5
C7 C6 C5 122.8(3)
C7 C6 C1 118.2(3)
C5 C6 C1 118.9(3)
C8 C7 C6 120.4(3)
C8 C7 H7 119.8
C6 C7 H7 119.8
C7 C8 C9 119.0(3)
C7 C8 H8 120.5
C9 C8 H8 120.5
N1 C9 C8 122.7(3)
N1 C9 C10 115.4(2)
C8 C9 C10 121.9(2)
N2 C10 C11 122.2(3)
N2 C10 C9 115.9(2)
C11 C10 C9 121.7(2)
C12 C11 C10 119.5(3)
C12 C11 H11 120.3
C10 C11 H11 120.3
C11 C12 C13 120.0(3)
C11 C12 H12 120.0
C13 C12 H12 120.0
C12 C13 C14 122.6(3)
C12 C13 C18 118.6(3)
C14 C13 C18 118.8(3)
C15 C14 C13 120.9(3)
C15 C14 H14 119.5
C13 C14 H14 119.5
C14 C15 C16 119.8(3)
C14 C15 H15 120.1
C16 C15 H15 120.1
C17 C16 C15 121.0(3)
C17 C16 H16 119.5
C15 C16 H16 119.5
C16 C17 C18 120.6(3)
C16 C17 H17 119.7
C18 C17 H17 119.7
N2 C18 C17 120.7(2)
N2 C18 C13 120.5(2)
C17 C18 C13 118.8(3)
C9 N1 C1 118.5(2)
C9 N1 Re1 112.96(17)
C1 N1 Re1 125.77(18)
C10 N2 C18 119.0(2)
C10 N2 Re1 113.77(17)
C18 N2 Re1 126.64(17)
N21 C21 C22 123.1(3)
N21 C21 H21 118.5
C22 C21 H21 118.5
C21 C22 C23 119.1(3)
C21 C22 H22 120.5
C23 C22 H22 120.5
C22 C23 C24 118.4(2)
C22 C23 C26 122.1(2)
C24 C23 C26 119.5(2)
C25 C24 C23 119.3(3)
C25 C24 H24 120.3
C23 C24 H24 120.3
N21 C25 C24 122.4(3)
N21 C25 H25 118.8
C24 C25 H25 118.8
O22 C26 O21 126.5(3)
O22 C26 C23 118.7(3)
O21 C26 C23 114.8(2)
C25 N21 C21 117.8(2)
C25 N21 Re1 121.41(18)
C21 N21 Re1 120.69(18)
C26 O21 H21A 109.5
O31 C31 Re1 175.7(2)
O32 C32 Re1 178.0(3)
O33 C33 Re1 177.9(3)
N41 C41 C42 120.4(3)
N41 C41 C46 120.3(2)
C42 C41 C46 119.3(3)
C43 C42 C41 119.6(3)
C43 C42 H42 120.2
C41 C42 H42 120.2
C42 C43 C44 121.5(3)
C42 C43 H43 119.3
C44 C43 H43 119.3
C45 C44 C43 119.9(3)
C45 C44 H44 120.1
C43 C44 H44 120.1
C44 C45 C46 120.7(3)
C44 C45 H45 119.6
C46 C45 H45 119.6
C47 C46 C41 118.5(3)
C47 C46 C45 122.5(3)
C41 C46 C45 119.0(3)
C48 C47 C46 120.1(3)
C48 C47 H47 119.9
C46 C47 H47 119.9
C47 C48 C49 119.3(3)
C47 C48 H48 120.4
C49 C48 H48 120.4
N41 C49 C48 122.3(3)
N41 C49 C50 115.9(2)
C48 C49 C50 121.8(2)
N42 C50 C51 122.5(2)
N42 C50 C49 116.1(2)
C51 C50 C49 121.3(2)
C52 C51 C50 119.1(3)
C52 C51 H51 120.5
C50 C51 H51 120.5
C51 C52 C53 120.4(3)
C51 C52 H52 119.8
C53 C52 H52 119.8
C52 C53 C58 118.5(3)
C52 C53 C54 122.6(3)
C58 C53 C54 118.8(3)
C55 C54 C53 120.6(3)
C55 C54 H54 119.7
C53 C54 H54 119.7
C54 C55 C56 120.3(3)
C54 C55 H55 119.8
C56 C55 H55 119.8
C57 C56 C55 121.0(3)
C57 C56 H56 119.5
C55 C56 H56 119.5
C56 C57 C58 119.9(3)
C56 C57 H57 120.1
C58 C57 H57 120.1
N42 C58 C57 120.3(3)
N42 C58 C53 120.5(2)
C57 C58 C53 119.3(3)
C49 N41 C41 118.9(2)
C49 N41 Re41 112.39(17)
C41 N41 Re41 127.13(18)
C50 N42 C58 118.8(2)
C50 N42 Re41 112.38(17)
C58 N42 Re41 127.31(18)
N61 C61 C62 122.8(2)
N61 C61 H61 118.6
C62 C61 H61 118.6
C61 C62 C63 119.6(3)
C61 C62 H62 120.2
C63 C62 H62 120.2
C62 C63 C64 117.9(2)
C62 C63 C66 121.0(2)
C64 C63 C66 121.1(2)
C65 C64 C63 119.3(2)
C65 C64 H64 120.4
C63 C64 H64 120.4
N61 C65 C64 123.0(2)
N61 C65 H65 118.5
C64 C65 H65 118.5
O62 C66 O61 127.0(3)
O62 C66 C63 119.4(2)
O61 C66 C63 113.6(2)
C61 N61 C65 117.4(2)
C61 N61 Re41 122.26(17)
C65 N61 Re41 120.31(18)
C66 O61 H61A 109.5
O71 C71 Re41 175.6(3)
O72 C72 Re41 178.7(2)
O73 C73 Re41 178.7(3)
F82 P81 F83 90.73(14)
F82 P81 F81 90.52(15)
F83 P81 F81 89.41(13)
F82 P81 F86 89.17(15)
F83 P81 F86 179.48(15)
F81 P81 F86 90.08(13)
F82 P81 F84 90.79(15)
F83 P81 F84 90.63(12)
F81 P81 F84 178.70(15)
F86 P81 F84 89.88(13)
F82 P81 F85 177.54(15)
F83 P81 F85 91.04(14)
F81 P81 F85 87.79(14)
F86 P81 F85 89.04(14)
F84 P81 F85 90.91(14)
N91 C91 C92 177.5(7)
C91 C92 H92A 109.5
C91 C92 H92B 109.5
H92A C92 H92B 109.5
C91 C92 H92C 109.5
H92A C92 H92C 109.5
H92B C92 H92C 109.5
N93 C93 C94 174.9(7)
C93 C94 H94A 109.5
C93 C94 H94B 109.5
H94A C94 H94B 109.5
C93 C94 H94C 109.5
H94A C94 H94C 109.5
H94B C94 H94C 109.5
N95 C95 C96 179.3(5)
C95 C96 H96A 109.5
C95 C96 H96B 109.5
H96A C96 H96B 109.5
C95 C96 H96C 109.5
H96A C96 H96C 109.5
H96B C96 H96C 109.5

loop_
_geom_bond_atom_site_label_1
_geom_bond_atom_site_label_2
_geom_bond_distance
Re1 C33 1.914(3)
Re1 C31 1.922(3)
Re1 C32 1.923(3)
Re1 N2 2.196(2)
Re1 N1 2.196(2)
Re1 N21 2.201(2)
Re41 C71 1.917(3)
Re41 C72 1.918(3)
Re41 C73 1.935(3)
Re41 N41 2.191(2)
Re41 N42 2.194(2)
Re41 N61 2.211(2)
C1 N1 1.383(4)
C1 C2 1.409(4)
C1 C6 1.419(4)
C2 C3 1.367(4)
C2 H2 0.9500
C3 C4 1.402(5)
C3 H3 0.9500
C4 C5 1.362(5)
C4 H4 0.9500
C5 C6 1.414(4)
C5 H5 0.9500
C6 C7 1.405(4)
C7 C8 1.359(4)
C7 H7 0.9500
C8 C9 1.410(4)
C8 H8 0.9500
C9 N1 1.341(3)
C9 C10 1.478(4)
C10 N2 1.342(3)
C10 C11 1.407(4)
C11 C12 1.361(4)
C11 H11 0.9500
C12 C13 1.401(4)
C12 H12 0.9500
C13 C14 1.420(4)
C13 C18 1.422(4)
C14 C15 1.355(5)
C14 H14 0.9500
C15 C16 1.407(4)
C15 H15 0.9500
C16 C17 1.362(4)
C16 H16 0.9500
C17 C18 1.405(4)
C17 H17 0.9500
C18 N2 1.380(3)
C21 N21 1.343(3)
C21 C22 1.378(4)
C21 H21 0.9500
C22 C23 1.381(4)
C22 H22 0.9500
C23 C24 1.387(4)
C23 C26 1.508(4)
C24 C25 1.383(4)
C24 H24 0.9500
C25 N21 1.343(3)
C25 H25 0.9500
C26 O22 1.225(4)
C26 O21 1.277(4)
O21 H21A 0.8400
C31 O31 1.146(4)
C32 O32 1.148(4)
C33 O33 1.151(4)
C41 N41 1.389(3)
C41 C42 1.411(4)
C41 C46 1.416(4)
C42 C43 1.372(4)
C42 H42 0.9500
C43 C44 1.409(5)
C43 H43 0.9500
C44 C45 1.352(5)
C44 H44 0.9500
C45 C46 1.425(4)
C45 H45 0.9500
C46 C47 1.401(4)
C47 C48 1.364(4)
C47 H47 0.9500
C48 C49 1.404(4)
C48 H48 0.9500
C49 N41 1.337(3)
C49 C50 1.481(4)
C50 N42 1.342(3)
C50 C51 1.407(4)
C51 C52 1.363(4)
C51 H51 0.9500
C52 C53 1.400(4)
C52 H52 0.9500
C53 C58 1.420(4)
C53 C54 1.421(4)
C54 C55 1.360(5)
C54 H54 0.9500
C55 C56 1.398(5)
C55 H55 0.9500
C56 C57 1.375(4)
C56 H56 0.9500
C57 C58 1.410(4)
C57 H57 0.9500
C58 N42 1.387(3)
C61 N61 1.345(3)
C61 C62 1.377(4)
C61 H61 0.9500
C62 C63 1.383(4)
C62 H62 0.9500
C63 C64 1.394(4)
C63 C66 1.511(4)
C64 C65 1.373(4)
C64 H64 0.9500
C65 N61 1.350(3)
C65 H65 0.9500
C66 O62 1.225(3)
C66 O61 1.284(3)
O61 H61A 0.8400
C71 O71 1.152(4)
C72 O72 1.148(4)
C73 O73 1.142(4)
F81 P81 1.590(2)
F82 P81 1.577(2)
F83 P81 1.587(2)
F84 P81 1.592(2)
F85 P81 1.596(2)
F86 P81 1.591(2)
C91 N91 1.120(7)
C91 C92 1.407(8)
C92 H92A 0.9800
C92 H92B 0.9800
C92 H92C 0.9800
C93 N93 1.091(9)
C93 C94 1.514(10)
C94 H94A 0.9800
C94 H94B 0.9800
C94 H94C 0.9800
C95 N95 1.133(6)
C95 C96 1.443(7)
C96 H96A 0.9800
C96 H96B 0.9800
C96 H96C 0.9800

loop_
_geom_hbond_atom_site_label_D
_geom_hbond_atom_site_label_H
_geom_hbond_atom_site_label_A
_geom_hbond_distance_DH
_geom_hbond_distance_HA
_geom_hbond_distance_DA
_geom_hbond_angle_DHA
_geom_hbond_site_symmetry_A
O21 H21A O21 0.84 1.63 2.456(4) 169.6 2_656
O61 H61A O61 0.84 1.61 2.441(4) 172.8 2_756
